data_2015074
loop_
_publ_author_name
'Arranz Mascar\'os, Paloma'
'Godino Salido, M. Luz'
'Guti\'errez Valero, M. Dolores'
'Low, John N.'
'Glidewell, Christopher'

_publ_section_title
;<i>N</i>-(6-Amino-3,4-dihydro-3-methyl-5-nitroso-4-oxopyrimidin-2-yl)leucine:
 a three-dimensional hydrogen-bonded framework structure
;
_journal_coeditor_code SK1862
_journal_issue 9
_journal_name_full 'Acta Crystallographica Section C'
_journal_page_first o548
_journal_page_last o550
_journal_paper_doi 10.1107/S0108270105024406
_journal_volume 61
_journal_year 2005
_chemical_formula_iupac 'C11 H17 N5 O4'
_chemical_formula_moiety 'C11 H17 N5 O4'
_chemical_formula_sum 'C11 H17 N5 O4'
_chemical_formula_weight 283.30
_chemical_name_systematic
;
N-(6-Amino-3,4-dihydro-3-methyl-5-nitroso-4-oxopyrimidin-2-yl)leucine
;
_space_group_IT_number 19
_symmetry_cell_setting orthorhombic
_symmetry_space_group_name_Hall 'P 2ac 2ab'
_symmetry_space_group_name_H-M 'P 21 21 21'
_atom_sites_solution_hydrogens geom
_atom_sites_solution_primary direct
_atom_sites_solution_secondary difmap
_cell_angle_alpha 90.00
_cell_angle_beta 90.00
_cell_angle_gamma 90.00
_cell_formula_units_Z 4
_cell_length_a 9.4395(2)
_cell_length_b 13.1565(3)
_cell_length_c 10.9581(2)
_cell_measurement_reflns_used 1795
_cell_measurement_temperature 120(2)
_cell_measurement_theta_max 27.52
_cell_measurement_theta_min 3.24
_cell_volume 1360.90(5)
_computing_cell_refinement 'DENZO (Otwinowski & Minor, 1997) and COLLECT'
_computing_data_collection 'COLLECT (Hooft, 1999)'
_computing_data_reduction 'DENZO and COLLECT'
_computing_molecular_graphics 'PLATON (Spek, 2003)'
_computing_publication_material 'SHELXL97 and PRPKAPPA (Ferguson, 1999)'
_computing_structure_refinement 'OSCAIL and SHELXL97 (Sheldrick, 1997)'
_computing_structure_solution 'OSCAIL (McArdle, 2003) and SHELXS97 (Sheldrick, 1997)'
_diffrn_ambient_temperature 120(2)
_diffrn_detector_area_resol_mean 9.091
_diffrn_measured_fraction_theta_full 0.995
_diffrn_measured_fraction_theta_max 0.995
_diffrn_measurement_device_type 'Nonius KappaCCD area-detector'
_diffrn_measurement_method '\f and \w'
_diffrn_radiation_monochromator graphite
_diffrn_radiation_source 'Bruker Nonius FR91 rotating anode'
_diffrn_radiation_type 'Mo K\a'
_diffrn_radiation_wavelength 0.71073
_diffrn_reflns_av_R_equivalents 0.0237
_diffrn_reflns_av_sigmaI/netI 0.0261
_diffrn_reflns_limit_h_max 12
_diffrn_reflns_limit_h_min -12
_diffrn_reflns_limit_k_max 16
_diffrn_reflns_limit_k_min -17
_diffrn_reflns_limit_l_max 14
_diffrn_reflns_limit_l_min -14
_diffrn_reflns_number 22570
_diffrn_reflns_theta_full 27.52
_diffrn_reflns_theta_max 27.52
_diffrn_reflns_theta_min 3.24
_diffrn_standards_decay_% 0
_exptl_absorpt_coefficient_mu 0.107
_exptl_absorpt_correction_T_max 0.992
_exptl_absorpt_correction_T_min 0.982
_exptl_absorpt_correction_type multi-scan
_exptl_absorpt_process_details '(SADABS; Sheldrick, 2003)'
_exptl_crystal_colour orange
_exptl_crystal_density_diffrn 1.383
_exptl_crystal_density_method 'not measured'
_exptl_crystal_description lath
_exptl_crystal_F_000 600
_exptl_crystal_size_max 0.20
_exptl_crystal_size_mid 0.10
_exptl_crystal_size_min 0.08
_refine_diff_density_max 0.321
_refine_diff_density_min -0.299
_refine_ls_extinction_method none
_refine_ls_goodness_of_fit_ref 1.059
_refine_ls_hydrogen_treatment constr
_refine_ls_matrix_type full
_refine_ls_number_parameters 185
_refine_ls_number_reflns 1795
_refine_ls_number_restraints 0
_refine_ls_restrained_S_all 1.059
_refine_ls_R_factor_all 0.0453
_refine_ls_R_factor_gt 0.0398
_refine_ls_shift/su_max 0.001
_refine_ls_shift/su_mean 0.000
_refine_ls_structure_factor_coef Fsqd
_refine_ls_weighting_details 'w = 1/[\s^2^(Fo^2^)+(0.0702P)^2^+0.2932P] where P=(Fo^2^+2Fc^2^)/3'
_refine_ls_weighting_scheme calc
_refine_ls_wR_factor_gt 0.1026
_refine_ls_wR_factor_ref 0.1063
_reflns_number_gt 1644
_reflns_number_total 1795
_reflns_threshold_expression I>2\s(I)
_cod_data_source_file sk1862.cif
_cod_data_source_block I
_cod_original_cell_volume 1360.89(5)
_cod_database_code 2015074
_cod_database_fobs_code 2015074

loop_
_symmetry_equiv_pos_as_xyz
'x, y, z'
'-x+1/2, -y, z+1/2'
'x+1/2, -y+1/2, -z'
'-x, y+1/2, -z+1/2'

loop_
_atom_site_label
_atom_site_fract_x
_atom_site_fract_y
_atom_site_fract_z
_atom_site_U_iso_or_equiv
_atom_site_adp_type
_atom_site_calc_flag
_atom_site_refinement_flags
_atom_site_occupancy
_atom_site_disorder_assembly
_atom_site_disorder_group
_atom_site_type_symbol
O4 0.17512(16) 0.42095(12) 0.10904(13) 0.0204(3) Uani d . 1 . . O
O5 0.44571(17) 0.22692(12) -0.04938(13) 0.0223(3) Uani d . 1 . . O
O21 0.52219(17) 0.26060(13) 0.73658(14) 0.0267(4) Uani d . 1 . . O
O22 0.31846(16) 0.33891(12) 0.68781(14) 0.0228(3) Uani d . 1 . . O
N1 0.48741(18) 0.29307(13) 0.31541(15) 0.0169(4) Uani d . 1 . . N
N2 0.41713(17) 0.39787(13) 0.47036(15) 0.0168(4) Uani d . 1 . . N
N3 0.28601(17) 0.40236(13) 0.29227(15) 0.0163(4) Uani d . 1 . . N
N5 0.36042(19) 0.29343(14) -0.00210(16) 0.0189(4) Uani d . 1 . . N
N6 0.56944(19) 0.19659(14) 0.15928(16) 0.0197(4) Uani d . 1 . . N
C2 0.3981(2) 0.36236(16) 0.35723(18) 0.0156(4) Uani d . 1 . . C
C3 0.1785(2) 0.46433(17) 0.35373(19) 0.0199(4) Uani d . 1 . . C
C4 0.2697(2) 0.38014(15) 0.16743(18) 0.0160(4) Uani d . 1 . . C
C5 0.3696(2) 0.30631(16) 0.11780(18) 0.0163(4) Uani d . 1 . . C
C6 0.4761(2) 0.26289(15) 0.19851(18) 0.0160(4) Uani d . 1 . . C
C21 0.5202(2) 0.35525(16) 0.55548(18) 0.0171(4) Uani d . 1 . . C
C22 0.4411(2) 0.31676(16) 0.66712(18) 0.0192(4) Uani d . 1 . . C
C23 0.6301(2) 0.43523(18) 0.5961(2) 0.0226(5) Uani d . 1 . . C
C24 0.7219(2) 0.47950(19) 0.4938(2) 0.0312(6) Uani d . 1 . . C
C25 0.8003(3) 0.3981(2) 0.4241(3) 0.0403(7) Uani d . 1 . . C
C26 0.8255(3) 0.5559(2) 0.5493(3) 0.0466(8) Uani d . 1 . . C
H2 0.3650 0.4495 0.4947 0.020 Uiso calc R 1 . . H
H3A 0.1412 0.4271 0.4242 0.030 Uiso calc R 1 . . H
H3B 0.1011 0.4791 0.2968 0.030 Uiso calc R 1 . . H
H3C 0.2213 0.5282 0.3813 0.030 Uiso calc R 1 . . H
H6A 0.6356 0.1739 0.2089 0.024 Uiso calc R 1 . . H
H6B 0.5659 0.1748 0.0834 0.024 Uiso calc R 1 . . H
H21 0.5703 0.2971 0.5156 0.021 Uiso calc R 1 . . H
H21A 0.4832 0.2525 0.8048 0.040 Uiso calc R 1 . . H
H23A 0.5793 0.4918 0.6366 0.027 Uiso calc R 1 . . H
H23B 0.6933 0.4038 0.6576 0.027 Uiso calc R 1 . . H
H24 0.6587 0.5165 0.4355 0.037 Uiso calc R 1 . . H
H25A 0.8619 0.4299 0.3630 0.060 Uiso calc R 1 . . H
H25B 0.7320 0.3535 0.3832 0.060 Uiso calc R 1 . . H
H25C 0.8580 0.3581 0.4808 0.060 Uiso calc R 1 . . H
H26A 0.8935 0.5200 0.6014 0.070 Uiso calc R 1 . . H
H26B 0.7731 0.6056 0.5983 0.070 Uiso calc R 1 . . H
H26C 0.8765 0.5912 0.4839 0.070 Uiso calc R 1 . . H

loop_
_atom_site_aniso_label
_atom_site_aniso_U_11
_atom_site_aniso_U_22
_atom_site_aniso_U_33
_atom_site_aniso_U_12
_atom_site_aniso_U_13
_atom_site_aniso_U_23
O4 0.0167(7) 0.0240(8) 0.0205(7) 0.0030(6) -0.0045(6) 0.0027(6)
O5 0.0255(7) 0.0265(8) 0.0149(7) 0.0055(6) -0.0004(6) -0.0023(6)
O21 0.0243(8) 0.0404(10) 0.0155(7) 0.0082(8) 0.0022(6) 0.0064(7)
O22 0.0168(7) 0.0303(8) 0.0212(7) -0.0001(6) 0.0043(6) 0.0025(7)
N1 0.0144(8) 0.0219(8) 0.0144(7) 0.0028(7) -0.0015(7) -0.0001(7)
N2 0.0134(8) 0.0223(8) 0.0147(8) 0.0031(7) -0.0008(7) -0.0004(7)
N3 0.0105(8) 0.0219(8) 0.0164(8) 0.0023(7) -0.0006(7) -0.0011(7)
N5 0.0181(8) 0.0222(9) 0.0164(8) 0.0005(7) -0.0010(7) -0.0008(8)
N6 0.0181(9) 0.0262(9) 0.0147(8) 0.0068(7) -0.0047(7) -0.0018(7)
C2 0.0124(9) 0.0198(10) 0.0145(9) -0.0004(8) 0.0010(7) 0.0015(8)
C3 0.0141(9) 0.0254(11) 0.0202(10) 0.0049(8) 0.0006(8) 0.0006(8)
C4 0.0133(9) 0.0196(10) 0.0151(9) -0.0028(8) -0.0013(8) 0.0028(8)
C5 0.0135(9) 0.0211(10) 0.0144(9) -0.0007(8) 0.0015(8) 0.0027(8)
C6 0.0131(9) 0.0205(10) 0.0144(9) 0.0002(8) -0.0005(8) 0.0013(8)
C21 0.0132(9) 0.0241(10) 0.0141(9) 0.0018(8) -0.0020(8) -0.0010(8)
C22 0.0193(10) 0.0238(11) 0.0145(9) -0.0010(8) -0.0011(8) -0.0025(8)
C23 0.0159(9) 0.0286(11) 0.0234(11) -0.0010(9) -0.0022(8) -0.0063(9)
C24 0.0191(12) 0.0346(13) 0.0400(14) -0.0052(10) 0.0013(11) 0.0011(12)
C25 0.0253(12) 0.0529(17) 0.0426(15) -0.0084(12) 0.0119(12) -0.0090(13)
C26 0.0301(14) 0.0379(15) 0.072(2) -0.0082(12) 0.0000(15) -0.0057(15)

loop_
_atom_type_symbol
_atom_type_description
_atom_type_scat_dispersion_real
_atom_type_scat_dispersion_imag
_atom_type_scat_source
C C 0.0033 0.0000 'International Tables Vol C Tables 4.2.6.8 and 6.1.1.4'
H H 0.0000 0.0000 'International Tables Vol C Tables 4.2.6.8 and 6.1.1.4'
N N 0.0061 0.0000 'International Tables Vol C Tables 4.2.6.8 and 6.1.1.4'
O O 0.0106 0.0000 'International Tables Vol C Tables 4.2.6.8 and 6.1.1.4'

loop_
_geom_angle_atom_site_label_1
_geom_angle_atom_site_label_2
_geom_angle_atom_site_label_3
_geom_angle
_geom_angle_publ_flag
C2 N1 C6 118.83(17) no
N1 C2 N2 118.42(18) no
N1 C2 N3 124.94(18) no
N2 C2 N3 116.64(18) no
C2 N2 C21 123.23(17) no
C2 N2 H2 118.4 no
C21 N2 H2 118.4 no
N2 C21 C22 108.35(16) no
N2 C21 C23 111.74(17) no
C22 C21 C23 108.98(16) no
N2 C21 H21 109.2 no
C22 C21 H21 109.2 no
C23 C21 H21 109.2 no
C22 O21 H21A 109.5 no
O22 C22 O21 125.8(2) no
O22 C22 C21 122.6(2) no
O21 C22 C21 111.67(18) no
C24 C23 C21 115.36(18) no
C24 C23 H23A 108.4 no
C21 C23 H23A 108.4 no
C24 C23 H23B 108.4 no
C21 C23 H23B 108.4 no
H23A C23 H23B 107.5 no
C25 C24 C26 110.7(2) no
C25 C24 C23 112.2(2) no
C26 C24 C23 108.7(2) no
C25 C24 H24 108.4 no
C26 C24 H24 108.4 no
C23 C24 H24 108.4 no
C24 C25 H25A 109.5 no
C24 C25 H25B 109.5 no
H25A C25 H25B 109.5 no
C24 C25 H25C 109.5 no
H25A C25 H25C 109.5 no
H25B C25 H25C 109.5 no
C24 C26 H26A 109.5 no
C24 C26 H26B 109.5 no
H26A C26 H26B 109.5 no
C24 C26 H26C 109.5 no
H26A C26 H26C 109.5 no
H26B C26 H26C 109.5 no
C2 N3 C4 120.43(17) no
C2 N3 C3 120.40(16) no
C4 N3 C3 119.10(16) no
N3 C3 H3A 109.5 no
N3 C3 H3B 109.5 no
H3A C3 H3B 109.5 no
N3 C3 H3C 109.5 no
H3A C3 H3C 109.5 no
H3B C3 H3C 109.5 no
O4 C4 N3 119.84(19) no
O4 C4 C5 124.71(18) no
N3 C4 C5 115.44(17) no
N5 C5 C6 126.6(2) no
N5 C5 C4 114.29(18) no
C6 C5 C4 118.77(17) no
O5 N5 C5 116.16(19) no
N6 C6 N1 117.04(18) no
N6 C6 C5 121.70(18) no
N1 C6 C5 121.17(18) no
C6 N6 H6A 120.0 no
C6 N6 H6B 120.0 no
H6A N6 H6B 120.0 no

loop_
_geom_bond_atom_site_label_1
_geom_bond_atom_site_label_2
_geom_bond_site_symmetry_2
_geom_bond_distance
_geom_bond_publ_flag
N1 C2 . 1.324(3) y
C2 N3 . 1.379(2) y
N3 C4 . 1.407(2) y
C4 C5 . 1.459(3) y
C5 C6 . 1.455(3) y
C6 N1 . 1.345(2) y
C22 O21 . 1.308(3) y
C2 N2 . 1.337(3) y
N3 C3 . 1.466(3) y
C4 O4 . 1.222(2) y
C5 N5 . 1.328(3) y
N5 O5 . 1.297(2) y
C6 N6 . 1.312(3) y
C22 O22 . 1.215(3) y
N2 C21 . 1.460(2) no
N2 H2 . 0.88 no
C21 C22 . 1.520(3) no
C21 C23 . 1.543(3) no
C21 H21 . 1.00 no
O21 H21A . 0.84 no
C23 C24 . 1.532(3) no
C23 H23A . 0.99 no
C23 H23B . 0.99 no
C24 C25 . 1.509(4) no
C24 C26 . 1.529(4) no
C24 H24 . 1.00 no
C25 H25A . 0.98 no
C25 H25B . 0.98 no
C25 H25C . 0.98 no
C26 H26A . 0.98 no
C26 H26B . 0.98 no
C26 H26C . 0.98 no
C3 H3A . 0.98 no
C3 H3B . 0.98 no
C3 H3C . 0.98 no
N6 H6A . 0.88 no
N6 H6B . 0.88 no

loop_
_geom_hbond_atom_site_label_D
_geom_hbond_atom_site_label_H
_geom_hbond_atom_site_label_A
_geom_hbond_site_symmetry_A
_geom_hbond_distance_DH
_geom_hbond_distance_HA
_geom_hbond_distance_DA
_geom_hbond_angle_DHA
_geom_hbond_publ_flag
O21 H21A O5 1_556 0.84 1.67 2.494(2) 166 y
N2 H2 O4 2_565 0.88 2.15 2.958(2) 153 y
N6 H6A O22 3_556 0.88 2.07 2.924(2) 163 y
N6 H6B O5 . 0.88 1.97 2.598(2) 127 y

loop_
_geom_torsion_atom_site_label_1
_geom_torsion_atom_site_label_2
_geom_torsion_atom_site_label_3
_geom_torsion_atom_site_label_4
_geom_torsion
_geom_torsion_publ_flag
C6 N1 C2 N2 -174.70(18) no
C6 N1 C2 N3 4.6(3) no
N1 C2 N2 C21 -7.9(3) no
N3 C2 N2 C21 172.75(17) no
C2 N2 C21 C22 -119.5(2) no
C2 N2 C21 C23 120.4(2) no
N2 C21 C22 O22 -13.7(3) no
C23 C21 C22 O22 108.1(2) no
N2 C21 C22 O21 167.89(17) no
C23 C21 C22 O21 -70.3(2) no
N2 C21 C23 C24 -61.9(2) no
C22 C21 C23 C24 178.39(19) no
C21 C23 C24 C25 -56.5(3) no
C21 C23 C24 C26 -179.32(19) no
N1 C2 N3 C4 -8.1(3) no
N2 C2 N3 C4 171.14(18) no
N1 C2 N3 C3 168.75(19) no
N2 C2 N3 C3 -12.0(3) no
C2 N3 C4 O4 -175.51(18) no
C3 N3 C4 O4 7.6(3) no
C2 N3 C4 C5 5.5(3) no
C3 N3 C4 C5 -171.45(17) no
O4 C4 C5 N5 6.8(3) no
N3 C4 C5 N5 -174.26(18) no
O4 C4 C5 C6 -179.3(2) no
N3 C4 C5 C6 -0.3(3) no
C6 C5 N5 O5 7.9(3) no
C4 C5 N5 O5 -178.71(16) no
C2 N1 C6 N6 177.82(19) no
C2 N1 C6 C5 1.1(3) no
N5 C5 C6 N6 -6.5(3) no
C4 C5 C6 N6 -179.61(19) no
N5 C5 C6 N1 170.1(2) no
C4 C5 C6 N1 -3.0(3) no

loop_
_cod_related_entry_id
_cod_related_entry_database
_cod_related_entry_code
1 ChemSpider 21181032
